data_4347029
loop_
_publ_author_name
'Hu, Ji-Yun'
'Zhang, Jing'
'Wang, Gao-Xiang'
'Sun, Hao-Ling'
'Zhang, Jun-Long'

_publ_section_title
;
 Constructing a Catalytic Cycle for C-F to C-X (X = O, S, N) Bond
 Transformation Based on Gold-Mediated Ligand Nucleophilic Attack.
;
_journal_issue 5
_journal_name_full 'Inorganic chemistry'
_journal_page_first 2274
_journal_page_last 2283
_journal_paper_doi 10.1021/acs.inorgchem.5b02634
_journal_volume 55
_journal_year 2016
_chemical_formula_sum 'C34 H48 Au Cl F2.5 N0.5 O2 P2'
_chemical_formula_weight 837.58
_space_group_crystal_system monoclinic
_space_group_IT_number 14
_space_group_name_Hall '-P 2ybc'
_space_group_name_H-M_alt 'P 1 21/c 1'
_atom_sites_solution_hydrogens geom
_audit_creation_method SHELXL-2013
_cell_angle_alpha 90
_cell_angle_beta 117.926(5)
_cell_angle_gamma 90
_cell_formula_units_Z 4
_cell_length_a 12.0778(4)
_cell_length_b 26.4908(7)
_cell_length_c 12.2698(5)
_cell_measurement_reflns_used 11230
_cell_measurement_temperature 180.01(10)
_cell_measurement_theta_max 28.2290
_cell_measurement_theta_min 3.5770
_cell_volume 3468.6(3)
_computing_cell_refinement
;
CrysAlisPro, Agilent Technologies,
Version 1.171.36.28 (release 01-02-2013 CrysAlis171 .NET)
(compiled Feb  1 2013,16:14:44)
;
_computing_data_collection
;
CrysAlisPro, Agilent Technologies,
Version 1.171.36.28 (release 01-02-2013 CrysAlis171 .NET)
(compiled Feb  1 2013,16:14:44)
;
_computing_data_reduction
;
CrysAlisPro, Agilent Technologies,
Version 1.171.36.28 (release 01-02-2013 CrysAlis171 .NET)
(compiled Feb  1 2013,16:14:44)
;
_computing_structure_refinement 'SHELXL-2013 (Sheldrick, 2013)'
_computing_structure_solution 'SHELXL-2013 (Sheldrick, 2013)'
_diffrn_ambient_temperature 180.01(10)
_diffrn_detector_area_resol_mean 10.3914
_diffrn_measured_fraction_theta_full 0.998
_diffrn_measured_fraction_theta_max 0.863
_diffrn_measurement_device_type 'SuperNova, Dual, Cu at zero, Atlas'
_diffrn_radiation_source 'SuperNova (Mo) X-ray Source'
_diffrn_radiation_type 'Mo K\a'
_diffrn_radiation_wavelength 0.7107
_diffrn_reflns_av_R_equivalents 0.0292
_diffrn_reflns_av_unetI/netI 0.0322
_diffrn_reflns_Laue_measured_fraction_full 0.998
_diffrn_reflns_Laue_measured_fraction_max 0.863
_diffrn_reflns_limit_h_max 15
_diffrn_reflns_limit_h_min -14
_diffrn_reflns_limit_k_max 28
_diffrn_reflns_limit_k_min -32
_diffrn_reflns_limit_l_max 16
_diffrn_reflns_limit_l_min -15
_diffrn_reflns_number 22702
_diffrn_reflns_point_group_measured_fraction_full 0.998
_diffrn_reflns_point_group_measured_fraction_max 0.863
_diffrn_reflns_theta_full 25.242
_diffrn_reflns_theta_max 28.376
_diffrn_reflns_theta_min 2.975
_exptl_absorpt_coefficient_mu 4.454
_exptl_absorpt_correction_T_max 1.00000
_exptl_absorpt_correction_T_min 0.64429
_exptl_absorpt_correction_type multi-scan
_exptl_absorpt_process_details
;
CrysAlisPro, Agilent Technologies,
Version 1.171.36.28 (release 01-02-2013 CrysAlis171 .NET)
(compiled Feb  1 2013,16:14:44)
Empirical absorption correction using spherical harmonics,
 implemented in SCALE3 ABSPACK scaling algorithm.
;
_exptl_crystal_colour 'pale yellow'
_exptl_crystal_density_diffrn 1.604
_exptl_crystal_description block
_exptl_crystal_F_000 1680
_exptl_crystal_size_max 0.20
_exptl_crystal_size_mid 0.18
_exptl_crystal_size_min 0.16
_refine_diff_density_max 1.030
_refine_diff_density_min -0.671
_refine_diff_density_rms 0.098
_refine_ls_extinction_method none
_refine_ls_goodness_of_fit_ref 1.050
_refine_ls_hydrogen_treatment constr
_refine_ls_matrix_type full
_refine_ls_number_parameters 397
_refine_ls_number_reflns 7498
_refine_ls_number_restraints 0
_refine_ls_restrained_S_all 1.050
_refine_ls_R_factor_all 0.0326
_refine_ls_R_factor_gt 0.0261
_refine_ls_shift/su_max 0.001
_refine_ls_shift/su_mean 0.000
_refine_ls_structure_factor_coef Fsqd
_refine_ls_weighting_details
;
 w=1/[\s^2^(Fo^2^)+(0.0224P)^2^+5.0247P]
 where P=(Fo^2^+2Fc^2^)/3
;
_refine_ls_weighting_scheme calc
_refine_ls_wR_factor_gt 0.0579
_refine_ls_wR_factor_ref 0.0610
_reflns_Friedel_coverage 0.000
_reflns_number_gt 6619
_reflns_number_total 7498
_reflns_threshold_expression 'I > 2\s(I)'
_cod_data_source_file ic5b02634_si_003.cif
_cod_data_source_block 1
_cod_original_cell_volume 3468.6(2)
_cod_original_sg_symbol_H-M 'P 21/c'
_cod_original_formula_sum 'C34 H48 Au Cl F2.50 N0.50 O2 P2'
_cod_database_code 4347029
_shelx_space_group_comment
;
The symmetry employed for this shelxl refinement is uniquely defined
by the following loop, which should always be used as a source of
symmetry information in preference to the above space-group names.
They are only intended as comments.
;
_shelxl_version_number 2013-2

loop_
_space_group_symop_operation_xyz
'x, y, z'
'-x, y+1/2, -z+1/2'
'-x, -y, -z'
'x, -y-1/2, z-1/2'

loop_
_atom_site_label
_atom_site_type_symbol
_atom_site_fract_x
_atom_site_fract_y
_atom_site_fract_z
_atom_site_U_iso_or_equiv
_atom_site_adp_type
_atom_site_occupancy
_atom_site_site_symmetry_order
_atom_site_calc_flag
_atom_site_refinement_flags_posn
_atom_site_refinement_flags_adp
_atom_site_refinement_flags_occupancy
_atom_site_disorder_assembly
_atom_site_disorder_group
Au1 Au 0.69170(2) 0.15454(2) 0.35711(2) 0.01930(5) Uani 1 1 d . . . . .
P1 P 0.90586(8) 0.16027(3) 0.48671(7) 0.01828(17) Uani 1 1 d . . . . .
P2 P 0.55076(7) 0.15009(3) 0.14779(7) 0.01806(17) Uani 1 1 d . . . . .
C1 C 0.9965(3) 0.14746(12) 0.4042(3) 0.0185(6) Uani 1 1 d . . . . .
C2 C 1.1249(3) 0.15849(13) 0.4563(3) 0.0260(7) Uani 1 1 d . . . . .
H2A H 1.1646 0.1735 0.5338 0.031 Uiso 1 1 calc R U . . .
C3 C 1.1942(3) 0.14774(13) 0.3958(3) 0.0277(8) Uani 1 1 d . . . . .
H3A H 1.2788 0.1560 0.4320 0.033 Uiso 1 1 calc R U . . .
C4 C 1.1381(3) 0.12487(13) 0.2824(3) 0.0253(7) Uani 1 1 d . . . . .
H4A H 1.1852 0.1177 0.2422 0.030 Uiso 1 1 calc R U . . .
C5 C 1.0114(3) 0.11230(12) 0.2266(3) 0.0191(6) Uani 1 1 d . . . . .
C6 C 0.9431(3) 0.12465(11) 0.2884(3) 0.0161(6) Uani 1 1 d . . . . .
C7 C 0.9406(3) 0.08441(13) 0.1045(3) 0.0219(7) Uani 1 1 d . . . . .
C8 C 0.8144(3) 0.11097(12) 0.0366(3) 0.0205(7) Uani 1 1 d . . . . .
C9 C 0.7544(3) 0.12270(13) -0.0881(3) 0.0262(7) Uani 1 1 d . . . . .
H9A H 0.7937 0.1159 -0.1360 0.031 Uiso 1 1 calc R U . . .
C10 C 0.6366(4) 0.14440(15) -0.1415(3) 0.0319(8) Uani 1 1 d . . . . .
H10A H 0.5978 0.1528 -0.2247 0.038 Uiso 1 1 calc R U . . .
C11 C 0.5764(3) 0.15357(13) -0.0717(3) 0.0267(8) Uani 1 1 d . . . . .
H11A H 0.4961 0.1672 -0.1100 0.032 Uiso 1 1 calc R U . . .
C12 C 0.6325(3) 0.14302(12) 0.0552(3) 0.0197(7) Uani 1 1 d . . . . .
C13 C 0.7533(3) 0.12269(12) 0.1057(3) 0.0170(6) Uani 1 1 d . . . . .
C14 C 0.9184(3) 0.02944(13) 0.1314(3) 0.0304(8) Uani 1 1 d . . . . .
H14A H 0.8738 0.0115 0.0551 0.046 Uiso 1 1 calc R U . . .
H14B H 0.8701 0.0294 0.1752 0.046 Uiso 1 1 calc R U . . .
H14C H 0.9976 0.0133 0.1808 0.046 Uiso 1 1 calc R U . . .
C15 C 1.0125(3) 0.08306(15) 0.0302(3) 0.0320(8) Uani 1 1 d . . . . .
H15A H 1.0267 0.1169 0.0117 0.048 Uiso 1 1 calc R U . . .
H15B H 0.9645 0.0649 -0.0453 0.048 Uiso 1 1 calc R U . . .
H15C H 1.0915 0.0665 0.0774 0.048 Uiso 1 1 calc R U . . .
C16 C 0.9490(3) 0.22569(14) 0.5532(3) 0.0283(8) Uani 1 1 d . . . . .
C17 C 1.0727(4) 0.23172(17) 0.6726(4) 0.0454(11) Uani 1 1 d . . . . .
H17A H 1.0843 0.2665 0.6971 0.068 Uiso 1 1 calc R U . . .
H17B H 1.1410 0.2208 0.6588 0.068 Uiso 1 1 calc R U . . .
H17C H 1.0704 0.2116 0.7365 0.068 Uiso 1 1 calc R U . . .
C18 C 0.8416(4) 0.24272(15) 0.5796(4) 0.0382(9) Uani 1 1 d . . . . .
H18A H 0.8586 0.2761 0.6139 0.057 Uiso 1 1 calc R U . . .
H18B H 0.8353 0.2199 0.6371 0.057 Uiso 1 1 calc R U . . .
H18C H 0.7641 0.2428 0.5041 0.057 Uiso 1 1 calc R U . . .
C19 C 0.9485(4) 0.25941(14) 0.4526(4) 0.0401(9) Uani 1 1 d . . . . .
H19A H 0.9701 0.2933 0.4832 0.060 Uiso 1 1 calc R U . . .
H19B H 0.8665 0.2592 0.3825 0.060 Uiso 1 1 calc R U . . .
H19C H 1.0085 0.2470 0.4285 0.060 Uiso 1 1 calc R U . . .
C20 C 0.9605(3) 0.10872(14) 0.6059(3) 0.0310(8) Uani 1 1 d . . . . .
C21 C 1.1024(4) 0.10197(18) 0.6790(4) 0.0516(12) Uani 1 1 d . . . . .
H21A H 1.1212 0.0751 0.7377 0.077 Uiso 1 1 calc R U . . .
H21B H 1.1399 0.1327 0.7218 0.077 Uiso 1 1 calc R U . . .
H21C H 1.1354 0.0938 0.6236 0.077 Uiso 1 1 calc R U . . .
C22 C 0.9046(5) 0.11789(19) 0.6938(4) 0.0487(11) Uani 1 1 d . . . . .
H22A H 0.9319 0.0918 0.7551 0.073 Uiso 1 1 calc R U . . .
H22B H 0.8148 0.1176 0.6478 0.073 Uiso 1 1 calc R U . . .
H22C H 0.9321 0.1501 0.7333 0.073 Uiso 1 1 calc R U . . .
C23 C 0.9040(4) 0.06050(14) 0.5324(4) 0.0381(9) Uani 1 1 d . . . . .
H23A H 0.9276 0.0322 0.5877 0.057 Uiso 1 1 calc R U . . .
H23B H 0.9346 0.0556 0.4737 0.057 Uiso 1 1 calc R U . . .
H23C H 0.8144 0.0634 0.4897 0.057 Uiso 1 1 calc R U . . .
C24 C 0.4505(3) 0.20867(13) 0.0942(3) 0.0263(7) Uani 1 1 d . . . . .
C25 C 0.5338(4) 0.25043(14) 0.0863(3) 0.0343(8) Uani 1 1 d . . . . .
H25A H 0.4865 0.2811 0.0589 0.051 Uiso 1 1 calc R U . . .
H25B H 0.5631 0.2407 0.0288 0.051 Uiso 1 1 calc R U . . .
H25C H 0.6042 0.2556 0.1661 0.051 Uiso 1 1 calc R U . . .
C26 C 0.3287(3) 0.20584(16) -0.0275(4) 0.0413(10) Uani 1 1 d . . . . .
H26A H 0.2869 0.2379 -0.0442 0.062 Uiso 1 1 calc R U . . .
H26B H 0.2753 0.1804 -0.0216 0.062 Uiso 1 1 calc R U . . .
H26C H 0.3475 0.1975 -0.0932 0.062 Uiso 1 1 calc R U . . .
C27 C 0.4173(4) 0.22263(16) 0.1972(4) 0.0383(9) Uani 1 1 d . . . . .
H27A H 0.3659 0.2523 0.1738 0.057 Uiso 1 1 calc R U . . .
H27B H 0.4929 0.2290 0.2722 0.057 Uiso 1 1 calc R U . . .
H27C H 0.3726 0.1952 0.2098 0.057 Uiso 1 1 calc R U . . .
C28 C 0.4576(3) 0.08969(13) 0.1088(3) 0.0258(7) Uani 1 1 d . . . . .
C29 C 0.5527(3) 0.04793(14) 0.1782(4) 0.0334(8) Uani 1 1 d . . . . .
H29A H 0.5105 0.0160 0.1619 0.050 Uiso 1 1 calc R U . . .
H29B H 0.5920 0.0547 0.2651 0.050 Uiso 1 1 calc R U . . .
H29C H 0.6153 0.0470 0.1509 0.050 Uiso 1 1 calc R U . . .
C30 C 0.3623(3) 0.09232(16) 0.1578(4) 0.0401(10) Uani 1 1 d . . . . .
H30A H 0.3148 0.0616 0.1381 0.060 Uiso 1 1 calc R U . . .
H30B H 0.3068 0.1203 0.1205 0.060 Uiso 1 1 calc R U . . .
H30C H 0.4056 0.0967 0.2457 0.060 Uiso 1 1 calc R U . . .
C31 C 0.3911(4) 0.07669(16) -0.0292(4) 0.0423(10) Uani 1 1 d . . . . .
H31A H 0.3457 0.0456 -0.0418 0.063 Uiso 1 1 calc R U . . .
H31B H 0.4521 0.0730 -0.0580 0.063 Uiso 1 1 calc R U . . .
H31C H 0.3339 0.1033 -0.0742 0.063 Uiso 1 1 calc R U . . .
C32 C 0.6268(5) -0.00611(18) 0.5755(5) 0.0588(13) Uani 1 1 d . . . . .
C33 C 0.5538(5) 0.01879(16) 0.6154(4) 0.0468(11) Uani 1 1 d . . . . .
C34 C 0.4289(5) 0.02501(18) 0.5444(5) 0.0584(13) Uani 1 1 d . . . . .
F1 F 0.7493(3) -0.01275(13) 0.6521(3) 0.0849(10) Uani 1 1 d . . . . .
F2 F 0.6093(3) 0.03617(11) 0.7317(3) 0.0792(9) Uani 1 1 d . . . . .
F3 F 0.3546(5) 0.04944(16) 0.5856(5) 0.0905(14) Uani 0.5 1 d . . P A 1
O1 O 0.81666(18) 0.11245(8) 0.23146(18) 0.0170(4) Uani 1 1 d . . . . .
O2 O 0.4024(7) 0.0874(3) 0.6624(7) 0.079(2) Uani 0.5 1 d . . P A 2
O3 O 0.2498(9) 0.0349(3) 0.5524(13) 0.133(5) Uani 0.5 1 d . . P A 2
N1 N 0.3546(5) 0.04944(16) 0.5856(5) 0.0905(14) Uani 0.5 1 d . . P A 2
Cl1 Cl 0.56901(9) 0.12665(3) 0.47836(8) 0.0336(2) Uani 1 1 d . . . . .

loop_
_atom_site_aniso_label
_atom_site_aniso_U_11
_atom_site_aniso_U_22
_atom_site_aniso_U_33
_atom_site_aniso_U_23
_atom_site_aniso_U_13
_atom_site_aniso_U_12
Au1 0.01764(7) 0.02261(7) 0.01778(7) -0.00104(5) 0.00840(5) 0.00210(5)
P1 0.0184(4) 0.0216(4) 0.0124(4) -0.0002(3) 0.0053(3) 0.0024(3)
P2 0.0122(4) 0.0220(4) 0.0190(4) -0.0005(3) 0.0065(3) 0.0008(3)
C1 0.0152(15) 0.0192(16) 0.0189(16) 0.0015(12) 0.0062(13) 0.0025(12)
C2 0.0184(17) 0.0287(19) 0.0232(18) -0.0049(14) 0.0034(14) -0.0010(14)
C3 0.0142(16) 0.0271(19) 0.038(2) -0.0015(15) 0.0086(14) -0.0011(14)
C4 0.0184(16) 0.0278(19) 0.0338(19) 0.0009(15) 0.0157(15) 0.0034(14)
C5 0.0190(16) 0.0185(16) 0.0220(16) 0.0012(13) 0.0113(13) 0.0013(12)
C6 0.0125(14) 0.0159(15) 0.0187(15) 0.0024(12) 0.0063(12) 0.0006(12)
C7 0.0234(17) 0.0245(17) 0.0225(16) -0.0044(13) 0.0147(14) 0.0013(14)
C8 0.0219(16) 0.0228(17) 0.0201(16) -0.0039(13) 0.0125(13) -0.0023(13)
C9 0.0337(19) 0.0305(19) 0.0191(16) -0.0022(14) 0.0161(15) -0.0009(16)
C10 0.037(2) 0.042(2) 0.0150(17) 0.0013(15) 0.0109(15) 0.0013(17)
C11 0.0228(17) 0.032(2) 0.0172(16) 0.0012(14) 0.0028(14) 0.0032(15)
C12 0.0181(16) 0.0221(17) 0.0177(16) -0.0047(13) 0.0073(13) -0.0033(13)
C13 0.0174(15) 0.0187(16) 0.0128(14) -0.0008(12) 0.0053(12) -0.0024(12)
C14 0.0318(19) 0.0244(18) 0.034(2) -0.0052(15) 0.0144(16) 0.0022(15)
C15 0.032(2) 0.039(2) 0.033(2) -0.0065(17) 0.0226(17) 0.0034(17)
C16 0.0289(18) 0.0259(19) 0.0281(18) -0.0084(15) 0.0117(15) -0.0008(15)
C17 0.039(2) 0.047(3) 0.037(2) -0.024(2) 0.0064(18) -0.007(2)
C18 0.042(2) 0.035(2) 0.040(2) -0.0133(18) 0.0221(19) 0.0043(18)
C19 0.049(2) 0.0209(19) 0.055(3) 0.0000(17) 0.028(2) 0.0002(18)
C20 0.0320(19) 0.034(2) 0.0228(18) 0.0105(15) 0.0097(15) 0.0072(16)
C21 0.037(2) 0.058(3) 0.037(2) 0.025(2) -0.0019(19) 0.013(2)
C22 0.063(3) 0.063(3) 0.023(2) 0.0143(19) 0.023(2) 0.009(2)
C23 0.045(2) 0.028(2) 0.039(2) 0.0126(17) 0.0186(19) 0.0050(18)
C24 0.0206(17) 0.0248(18) 0.0310(18) 0.0009(14) 0.0100(14) 0.0088(14)
C25 0.038(2) 0.0231(19) 0.038(2) 0.0033(16) 0.0151(17) 0.0057(16)
C26 0.0230(19) 0.044(2) 0.043(2) 0.0038(19) 0.0039(17) 0.0142(17)
C27 0.037(2) 0.036(2) 0.045(2) 0.0005(18) 0.0220(19) 0.0167(18)
C28 0.0168(16) 0.0261(18) 0.0337(19) -0.0046(15) 0.0112(14) -0.0068(14)
C29 0.030(2) 0.0272(19) 0.043(2) -0.0001(16) 0.0168(17) -0.0035(16)
C30 0.0239(19) 0.043(2) 0.060(3) 0.000(2) 0.0252(19) -0.0056(17)
C31 0.036(2) 0.040(2) 0.038(2) -0.0093(18) 0.0058(18) -0.0117(18)
C32 0.069(3) 0.035(3) 0.080(4) 0.022(3) 0.041(3) 0.000(2)
C33 0.057(3) 0.029(2) 0.053(3) 0.006(2) 0.025(2) -0.007(2)
C34 0.079(4) 0.033(2) 0.081(4) 0.019(2) 0.052(3) 0.008(2)
F1 0.0530(19) 0.080(2) 0.113(3) 0.037(2) 0.0317(18) 0.0061(17)
F2 0.115(3) 0.0503(18) 0.071(2) -0.0112(15) 0.0433(19) -0.0212(18)
F3 0.107(4) 0.060(3) 0.137(4) 0.031(3) 0.085(3) 0.026(3)
O1 0.0126(10) 0.0234(12) 0.0143(10) -0.0016(9) 0.0058(8) -0.0004(9)
O2 0.075(5) 0.093(6) 0.069(5) -0.034(5) 0.034(4) -0.027(5)
O3 0.071(6) 0.051(5) 0.297(15) -0.044(7) 0.102(8) -0.030(5)
N1 0.107(4) 0.060(3) 0.137(4) 0.031(3) 0.085(3) 0.026(3)
Cl1 0.0482(6) 0.0283(5) 0.0424(5) -0.0001(4) 0.0363(5) -0.0072(4)

loop_
_atom_type_symbol
_atom_type_description
_atom_type_scat_dispersion_real
_atom_type_scat_dispersion_imag
_atom_type_scat_source
C C 0.0033 0.0016 'International Tables Vol C Tables 4.2.6.8 and 6.1.1.4'
H H 0.0000 0.0000 'International Tables Vol C Tables 4.2.6.8 and 6.1.1.4'
Au Au -2.0133 8.8022 'International Tables Vol C Tables 4.2.6.8 and 6.1.1.4'
F F 0.0171 0.0103 'International Tables Vol C Tables 4.2.6.8 and 6.1.1.4'
N N 0.0061 0.0033 'International Tables Vol C Tables 4.2.6.8 and 6.1.1.4'
O O 0.0106 0.0060 'International Tables Vol C Tables 4.2.6.8 and 6.1.1.4'
P P 0.1023 0.0942 'International Tables Vol C Tables 4.2.6.8 and 6.1.1.4'
Cl Cl 0.1484 0.1585 'International Tables Vol C Tables 4.2.6.8 and 6.1.1.4'

loop_
_geom_angle_atom_site_label_1
_geom_angle_atom_site_label_2
_geom_angle_atom_site_label_3
_geom_angle
_geom_angle_site_symmetry_3
P1 Au1 P2 139.81(3) .
P1 Au1 Cl1 111.74(3) .
P2 Au1 Cl1 107.05(3) .
C1 P1 C20 102.21(15) .
C1 P1 C16 107.07(15) .
C20 P1 C16 113.98(16) .
C1 P1 Au1 111.78(10) .
C20 P1 Au1 110.97(12) .
C16 P1 Au1 110.52(11) .
C12 P2 C28 100.78(15) .
C12 P2 C24 108.21(15) .
C28 P2 C24 113.61(16) .
C12 P2 Au1 111.21(10) .
C28 P2 Au1 111.36(11) .
C24 P2 Au1 111.19(11) .
C6 C1 C2 116.1(3) .
C6 C1 P1 122.1(2) .
C2 C1 P1 121.8(2) .
C3 C2 C1 122.0(3) .
C4 C3 C2 120.0(3) .
C3 C4 C5 120.8(3) .
C4 C5 C6 118.0(3) .
C4 C5 C7 125.5(3) .
C6 C5 C7 116.4(3) .
O1 C6 C1 119.2(3) .
O1 C6 C5 117.6(3) .
C1 C6 C5 123.1(3) .
C5 C7 C8 105.7(2) .
C5 C7 C15 112.6(3) .
C8 C7 C15 112.8(3) .
C5 C7 C14 108.7(3) .
C8 C7 C14 108.9(3) .
C15 C7 C14 108.1(3) .
C9 C8 C13 118.0(3) .
C9 C8 C7 125.3(3) .
C13 C8 C7 116.6(3) .
C10 C9 C8 120.4(3) .
C11 C10 C9 120.2(3) .
C10 C11 C12 122.2(3) .
C13 C12 C11 115.3(3) .
C13 C12 P2 121.3(2) .
C11 C12 P2 123.2(3) .
O1 C13 C8 117.3(3) .
O1 C13 C12 118.9(3) .
C8 C13 C12 123.7(3) .
C19 C16 C17 110.2(3) .
C19 C16 C18 108.3(3) .
C17 C16 C18 108.0(3) .
C19 C16 P1 107.1(2) .
C17 C16 P1 117.3(3) .
C18 C16 P1 105.7(2) .
C23 C20 C21 108.5(3) .
C23 C20 C22 108.9(3) .
C21 C20 C22 110.3(3) .
C23 C20 P1 104.6(2) .
C21 C20 P1 115.5(3) .
C22 C20 P1 108.8(3) .
C25 C24 C26 109.5(3) .
C25 C24 C27 108.1(3) .
C26 C24 C27 108.2(3) .
C25 C24 P2 106.4(2) .
C26 C24 P2 117.8(3) .
C27 C24 P2 106.4(2) .
C30 C28 C29 108.7(3) .
C30 C28 C31 110.0(3) .
C29 C28 C31 108.6(3) .
C30 C28 P2 109.4(3) .
C29 C28 P2 105.6(2) .
C31 C28 P2 114.3(3) .
F1 C32 C33 119.9(5) .
F1 C32 C34 121.4(5) 3_656
C33 C32 C34 118.7(5) 3_656
F2 C33 C34 119.6(5) .
F2 C33 C32 117.6(5) .
C34 C33 C32 122.8(5) .
C33 C34 F3 122.8(5) .
C33 C34 C32 118.5(5) 3_656
F3 C34 C32 118.7(5) 3_656
C6 O1 C13 114.6(2) .

loop_
_geom_bond_atom_site_label_1
_geom_bond_atom_site_label_2
_geom_bond_distance
_geom_bond_site_symmetry_2
Au1 P1 2.3215(8) .
Au1 P2 2.3266(8) .
Au1 Cl1 2.6495(8) .
P1 C1 1.837(3) .
P1 C20 1.880(3) .
P1 C16 1.882(4) .
P2 C12 1.830(3) .
P2 C28 1.884(3) .
P2 C24 1.887(3) .
C1 C6 1.394(4) .
C1 C2 1.403(5) .
C2 C3 1.385(5) .
C3 C4 1.371(5) .
C4 C5 1.392(4) .
C5 C6 1.396(4) .
C5 C7 1.524(4) .
C6 O1 1.388(3) .
C7 C8 1.524(5) .
C7 C15 1.526(4) .
C7 C14 1.544(5) .
C8 C9 1.387(4) .
C8 C13 1.394(4) .
C9 C10 1.382(5) .
C10 C11 1.379(5) .
C11 C12 1.406(5) .
C12 C13 1.399(4) .
C13 O1 1.390(3) .
C16 C19 1.522(5) .
C16 C17 1.534(5) .
C16 C18 1.544(5) .
C20 C23 1.527(5) .
C20 C21 1.528(5) .
C20 C22 1.537(5) .
C24 C25 1.529(5) .
C24 C26 1.530(5) .
C24 C27 1.539(5) .
C28 C30 1.530(5) .
C28 C29 1.533(5) .
C28 C31 1.536(5) .
C32 F1 1.342(6) .
C32 C33 1.362(7) .
C32 C34 1.393(7) 3_656
C33 F2 1.342(5) .
C33 C34 1.353(7) .
C34 F3 1.380(6) .
C34 C32 1.393(7) 3_656
